data_4022378
loop_
_publ_author_name
'Wolfgang Holzer'
'Rosa M. Claramunt'
'Marta P\'erez-Torralba'
'Davide Guggi'
'Thomas H. Brehmer'

_publ_contact_author
;                                                                              
      Wolfgang Holzer
      Institut f\"ur Pharmazeutische Chemie
      University of Vienna, Pharmaziezentrum
      Althan str. 14
      A-1090 Vienna
      Austria
;
_publ_contact_author_email wolfgang.holzer@merian.pch.univie.ac.at
_publ_contact_author_fax '+43 1 4277 9551 '
_publ_contact_author_phone '+43 1 4277 8023'
_publ_section_title
;
Spiro-fused (C2)-Azirino-(C4)-Pyrazolones - a New Heterocyclic System,
Synthesis, Spectroscopic Studies and X-Ray Structure Analysis
;
_journal_name_full 'Journal of Organic Chemistry'
_journal_page_first 7943
_journal_page_last 7950
_journal_paper_doi 10.1021/jo030131t
_journal_volume 68
_journal_year 2003
_chemical_formula_moiety 'C18 H15 N3 O'
_chemical_formula_sum 'C18 H15 N3 O'
_chemical_formula_weight 289.33
_chemical_melting_point 377.15
_chemical_name_common spiro
_chemical_name_systematic
;
1-benzyl-7-methyl-2-phenyl-1,5,6-triazaspiro[2,4]hepta-1,6-dien-4-one
;
_space_group_IT_number 19
_symmetry_cell_setting orthorhombic
_symmetry_space_group_name_Hall 'P 2ac 2ab'
_symmetry_space_group_name_H-M 'P 21 21 21'
_atom_sites_solution_hydrogens 'electron difference map'
_atom_sites_solution_primary direct
_atom_sites_solution_secondary difmap
_audit_creation_date 00-01-20
_audit_creation_method SHELXL-97
_audit_update_record ' 00-02-03   text and data added by Thomas H. Brehmer'
_cell_angle_alpha 90.00
_cell_angle_beta 90.00
_cell_angle_gamma 90.00
_cell_formula_units_Z 4
_cell_length_a 4.8250(2)
_cell_length_b 10.7660(4)
_cell_length_c 29.5020(11)
_cell_measurement_temperature 200(2)
_cell_volume 1532.51(10)
_computing_cell_refinement 'Denzo-SMN (Nonius, 1997)'
_computing_data_collection 'Denzo-SMN (Nonius, 1997)'
_computing_data_reduction 'Denzo-SMN (Nonius, 1997)'
_computing_molecular_graphics 'DIAMOND 2.1a (Klaus Brandenburg, 1999)'
_computing_publication_material 'LOTUS WORD PRO 97'
_computing_structure_refinement 'SHELXL-97 (Sheldrick, 1997)'
_computing_structure_solution 'SIR92 (Altomare et.al, 1993)'
_diffrn_ambient_temperature 200(2)
_diffrn_detector_area_resol_mean 0.1
_diffrn_measured_fraction_theta_full 0.995
_diffrn_measured_fraction_theta_max 0.995
_diffrn_measurement_device_type 'Enraf Kappa CCD diffractometer'
_diffrn_measurement_method 'phi and omega scans'
_diffrn_radiation_monochromator graphite
_diffrn_radiation_source 'fine-focus sealed tube'
_diffrn_radiation_type MoK\a
_diffrn_radiation_wavelength 0.71070
_diffrn_reflns_av_R_equivalents 0.0000
_diffrn_reflns_av_sigmaI/netI 0.0337
_diffrn_reflns_limit_h_max 6
_diffrn_reflns_limit_h_min -6
_diffrn_reflns_limit_k_max 13
_diffrn_reflns_limit_k_min -13
_diffrn_reflns_limit_l_max 36
_diffrn_reflns_limit_l_min -36
_diffrn_reflns_number 3038
_diffrn_reflns_theta_full 26.34
_diffrn_reflns_theta_max 26.34
_diffrn_reflns_theta_min 2.34
_diffrn_standards_number 0
_exptl_absorpt_coefficient_mu 0.080
_exptl_absorpt_correction_type none
_exptl_crystal_colour colourless
_exptl_crystal_density_diffrn 1.254
_exptl_crystal_density_meas ?
_exptl_crystal_density_method 'not measured'
_exptl_crystal_description 'sqare base column'
_exptl_crystal_F_000 608
_exptl_crystal_size_max 0.5
_exptl_crystal_size_mid 0.13
_exptl_crystal_size_min 0.13
_refine_diff_density_max 0.109
_refine_diff_density_min -0.112
_refine_diff_density_rms 0.026
_refine_ls_abs_structure_details 'Flack H D (1983), Acta Cryst. A39, 876-881'
_refine_ls_abs_structure_Flack -0.4(18)
_refine_ls_extinction_coef 0.020(2)
_refine_ls_extinction_expression Fc^*^=kFc[1+0.001xFc^2^\l^3^/sin(2\q)]^-1/4^
_refine_ls_extinction_method SHELXL
_refine_ls_goodness_of_fit_ref 1.063
_refine_ls_hydrogen_treatment mixed
_refine_ls_matrix_type full
_refine_ls_number_parameters 260
_refine_ls_number_reflns 3038
_refine_ls_number_restraints 0
_refine_ls_restrained_S_all 1.063
_refine_ls_R_factor_all 0.0567
_refine_ls_R_factor_gt 0.0404
_refine_ls_shift/su_max 0.000
_refine_ls_shift/su_mean 0.000
_refine_ls_structure_factor_coef Fsqd
_refine_ls_weighting_details 'calc w=1/[\s^2^(Fo^2^)+(0.0285P)^2^+0.2062P] where P=(Fo^2^+2Fc^2^)/3'
_refine_ls_weighting_scheme calc
_refine_ls_wR_factor_gt 0.0781
_refine_ls_wR_factor_ref 0.0832
_reflns_number_gt 2499
_reflns_number_total 3038
_reflns_threshold_expression >2sigma(I)
_cod_data_source_file jo030131t_2.cif
_cod_data_source_block 4h
_cod_depositor_comments
;
The following automatic conversions were performed:

'_chemical_melting_point' value '104 deg C' was changed to '377.15' -
it was converted from degrees Celsius(C) to Kelvins(K).

Automatic conversion script
Id: cif_fix_values 1646 2011-03-28 12:23:43Z adriana 

The following automatic conversions were performed:

'_exptl_crystal_density_meas' value 'not determined' was changed to
'?' - the value is perceived as not measured.

Automatic conversion script
Id: cif_fix_values 3008 2015-01-20 13:52:24Z robertas 
;
_cod_database_code 4022378

loop_
_symmetry_equiv_pos_as_xyz
'x, y, z'
'-x+1/2, -y, z+1/2'
'x+1/2, -y+1/2, -z'
'-x, y+1/2, -z+1/2'

loop_
_atom_site_label
_atom_site_type_symbol
_atom_site_fract_x
_atom_site_fract_y
_atom_site_fract_z
_atom_site_U_iso_or_equiv
_atom_site_adp_type
_atom_site_occupancy
_atom_site_symmetry_multiplicity
_atom_site_calc_flag
N1 N 0.1249(3) 0.37599(11) 0.42297(4) 0.0463(4) Uani 1 1 d
N2 N -0.0660(3) 0.43741(12) 0.45123(4) 0.0485(3) Uani 1 1 d
N3 N 0.2239(4) 0.69098(13) 0.38449(6) 0.0700(5) Uani 1 1 d
O1 O 0.3897(3) 0.41621(11) 0.35976(4) 0.0701(4) Uani 1 1 d
C1 C -0.2674(6) 0.6438(2) 0.45856(8) 0.0666(6) Uani 1 1 d
C2 C -0.0972(4) 0.54826(14) 0.43522(5) 0.0472(4) Uani 1 1 d
C3 C 0.0698(4) 0.56614(13) 0.39439(6) 0.0482(4) Uani 1 1 d
C4 C 0.2208(4) 0.44664(15) 0.38864(6) 0.0501(4) Uani 1 1 d
C5 C 0.0375(4) 0.65779(14) 0.35783(6) 0.0547(5) Uani 1 1 d
C6 C -0.0947(4) 0.68917(15) 0.31531(6) 0.0504(4) Uani 1 1 d
C7 C -0.0179(5) 0.79570(18) 0.29179(8) 0.0707(6) Uani 1 1 d
C8 C -0.1410(6) 0.8221(2) 0.25100(8) 0.0759(7) Uani 1 1 d
C9 C -0.3355(6) 0.7453(2) 0.23346(8) 0.0760(7) Uani 1 1 d
C10 C -0.4113(6) 0.6406(2) 0.25622(7) 0.0808(7) Uani 1 1 d
C11 C -0.2918(4) 0.61155(18) 0.29733(6) 0.0592(5) Uani 1 1 d
C12 C -0.0003(3) 0.15416(13) 0.41970(5) 0.0395(4) Uani 1 1 d
C13 C -0.0751(5) 0.14086(17) 0.37491(6) 0.0615(5) Uani 1 1 d
C14 C -0.2657(6) 0.0502(2) 0.36270(8) 0.0811(7) Uani 1 1 d
C15 C -0.3798(5) -0.02594(17) 0.39511(10) 0.0781(7) Uani 1 1 d
C16 C -0.3056(5) -0.01256(17) 0.43897(9) 0.0715(6) Uani 1 1 d
C17 C -0.1185(4) 0.07669(14) 0.45120(6) 0.0546(5) Uani 1 1 d
C18 C 0.2089(4) 0.24939(15) 0.43384(7) 0.0492(4) Uani 1 1 d
H1A H -0.403(5) 0.680(2) 0.4375(8) 0.092(7) Uiso 1 1 d
H1B H -0.152(6) 0.711(2) 0.4656(8) 0.104(9) Uiso 1 1 d
H1C H -0.339(6) 0.609(2) 0.4847(9) 0.109(9) Uiso 1 1 d
H7 H 0.108(5) 0.846(2) 0.3070(7) 0.086(7) Uiso 1 1 d
H8 H -0.085(5) 0.891(2) 0.2354(7) 0.092(7) Uiso 1 1 d
H9 H -0.414(5) 0.7715(18) 0.2056(7) 0.084(7) Uiso 1 1 d
H10 H -0.551(6) 0.582(2) 0.2433(8) 0.125(10) Uiso 1 1 d
H11 H -0.338(4) 0.5386(17) 0.3134(6) 0.067(6) Uiso 1 1 d
H13 H 0.010(4) 0.1999(18) 0.3537(6) 0.075(6) Uiso 1 1 d
H14 H -0.313(6) 0.045(2) 0.3321(8) 0.121(9) Uiso 1 1 d
H15 H -0.513(6) -0.087(2) 0.3859(8) 0.111(8) Uiso 1 1 d
H16 H -0.394(6) -0.070(2) 0.4623(8) 0.116(8) Uiso 1 1 d
H17 H -0.061(4) 0.0854(17) 0.4845(7) 0.077(6) Uiso 1 1 d
H18A H 0.379(4) 0.2356(17) 0.4165(6) 0.067(6) Uiso 1 1 d
H18B H 0.242(4) 0.2468(15) 0.4671(6) 0.058(5) Uiso 1 1 d

loop_
_atom_site_aniso_label
_atom_site_aniso_U_11
_atom_site_aniso_U_22
_atom_site_aniso_U_33
_atom_site_aniso_U_23
_atom_site_aniso_U_13
_atom_site_aniso_U_12
N1 0.0519(9) 0.0344(7) 0.0524(8) 0.0030(6) 0.0022(7) 0.0001(6)
N2 0.0572(9) 0.0442(7) 0.0442(7) -0.0022(6) -0.0046(7) 0.0050(7)
N3 0.0749(11) 0.0398(8) 0.0955(12) 0.0153(8) -0.0230(11) -0.0187(8)
O1 0.0730(9) 0.0565(7) 0.0809(9) 0.0090(7) 0.0232(8) -0.0017(7)
C1 0.0815(16) 0.0541(12) 0.0642(14) -0.0045(11) -0.0121(13) 0.0205(11)
C2 0.0557(10) 0.0403(8) 0.0457(9) -0.0031(7) -0.0165(8) 0.0017(8)
C3 0.0540(10) 0.0326(7) 0.0580(10) 0.0045(7) -0.0115(9) -0.0082(8)
C4 0.0528(11) 0.0402(8) 0.0575(10) 0.0010(8) -0.0011(9) -0.0078(8)
C5 0.0584(12) 0.0379(8) 0.0678(11) 0.0063(8) -0.0057(10) -0.0089(8)
C6 0.0543(11) 0.0427(8) 0.0542(10) 0.0077(8) 0.0066(9) 0.0009(9)
C7 0.0789(16) 0.0504(11) 0.0829(15) 0.0186(10) -0.0018(13) -0.0101(11)
C8 0.0890(17) 0.0637(12) 0.0750(15) 0.0336(12) 0.0175(14) 0.0142(13)
C9 0.0800(17) 0.0967(17) 0.0513(12) 0.0172(12) 0.0079(12) 0.0114(15)
C10 0.0930(18) 0.1008(17) 0.0487(11) 0.0115(11) -0.0025(12) -0.0187(15)
C11 0.0702(14) 0.0620(11) 0.0453(10) 0.0075(9) 0.0070(10) -0.0120(10)
C12 0.0434(9) 0.0322(7) 0.0430(8) 0.0003(6) 0.0041(7) 0.0071(7)
C13 0.0844(15) 0.0525(10) 0.0475(10) 0.0054(8) -0.0064(10) -0.0059(11)
C14 0.1102(19) 0.0624(13) 0.0707(14) -0.0070(11) -0.0356(14) -0.0004(13)
C15 0.0696(14) 0.0382(10) 0.126(2) -0.0052(12) -0.0141(15) -0.0059(10)
C16 0.0832(16) 0.0414(10) 0.0899(16) 0.0017(10) 0.0213(14) -0.0068(10)
C17 0.0777(13) 0.0333(8) 0.0528(10) 0.0029(7) 0.0160(10) 0.0031(9)
C18 0.0539(12) 0.0366(9) 0.0573(11) 0.0028(8) -0.0068(10) 0.0009(8)

loop_
_atom_type_symbol
_atom_type_description
_atom_type_scat_dispersion_real
_atom_type_scat_dispersion_imag
_atom_type_scat_source
C C 0.0033 0.0016 'International Tables Vol C Tables 4.2.6.8 and 6.1.1.4'
H H 0.0000 0.0000 'International Tables Vol C Tables 4.2.6.8 and 6.1.1.4'
N N 0.0061 0.0033 'International Tables Vol C Tables 4.2.6.8 and 6.1.1.4'
O O 0.0106 0.0060 'International Tables Vol C Tables 4.2.6.8 and 6.1.1.4'

loop_
_geom_angle_atom_site_label_1
_geom_angle_atom_site_label_2
_geom_angle_atom_site_label_3
_geom_angle
C4 N1 N2 113.87(13)
C4 N1 C18 126.66(15)
N2 N1 C18 119.41(14)
C2 N2 N1 107.08(13)
C5 N3 C3 61.87(11)
C2 C1 H1A 110.6(13)
C2 C1 H1B 108.1(16)
H1A C1 H1B 103.0(18)
C2 C1 H1C 108.0(16)
H1A C1 H1C 116(2)
H1B C1 H1C 111(2)
N2 C2 C3 111.00(14)
N2 C2 C1 122.31(17)
C3 C2 C1 126.55(16)
C2 C3 C5 129.38(15)
C2 C3 C4 104.48(13)
C5 C3 C4 123.25(15)
C2 C3 N3 121.96(14)
C5 C3 N3 48.42(10)
C4 C3 N3 119.26(15)
O1 C4 N1 126.91(16)
O1 C4 C3 129.56(16)
N1 C4 C3 103.52(14)
N3 C5 C6 142.90(16)
N3 C5 C3 69.71(13)
C6 C5 C3 147.07(16)
C11 C6 C7 119.59(18)
C11 C6 C5 119.88(15)
C7 C6 C5 120.50(18)
C8 C7 C6 119.5(2)
C8 C7 H7 126.1(13)
C6 C7 H7 114.3(13)
C9 C8 C7 120.6(2)
C9 C8 H8 120.6(14)
C7 C8 H8 118.8(15)
C8 C9 C10 120.2(2)
C8 C9 H9 115.4(13)
C10 C9 H9 124.4(13)
C9 C10 C11 120.6(2)
C9 C10 H10 121.0(15)
C11 C10 H10 118.4(15)
C6 C11 C10 119.45(19)
C6 C11 H11 118.5(11)
C10 C11 H11 122.1(12)
C17 C12 C13 118.52(16)
C17 C12 C18 120.48(15)
C13 C12 C18 121.00(16)
C12 C13 C14 119.71(19)
C12 C13 H13 115.8(11)
C14 C13 H13 124.5(11)
C15 C14 C13 120.3(2)
C15 C14 H14 122.8(17)
C13 C14 H14 116.9(17)
C16 C15 C14 119.8(2)
C16 C15 H15 121.7(15)
C14 C15 H15 118.5(15)
C15 C16 C17 120.2(2)
C15 C16 H16 118.2(14)
C17 C16 H16 121.6(14)
C16 C17 C12 121.52(19)
C16 C17 H17 119.6(11)
C12 C17 H17 118.8(11)
N1 C18 C12 113.03(14)
N1 C18 H18A 105.1(11)
C12 C18 H18A 108.4(11)
N1 C18 H18B 106.7(10)
C12 C18 H18B 111.3(10)
H18A C18 H18B 112.2(15)

loop_
_geom_bond_atom_site_label_1
_geom_bond_atom_site_label_2
_geom_bond_distance
N1 C4 1.349(2)
N1 N2 1.4072(18)
N1 C18 1.458(2)
N2 C2 1.2922(19)
N3 C5 1.247(2)
N3 C3 1.564(2)
O1 C4 1.224(2)
C1 C2 1.485(3)
C1 H1A 0.98(3)
C1 H1B 0.94(3)
C1 H1C 0.93(3)
C2 C3 1.462(2)
C3 C5 1.470(2)
C3 C4 1.488(2)
C5 C6 1.447(2)
C6 C11 1.373(3)
C6 C7 1.391(2)
C7 C8 1.372(3)
C7 H7 0.93(2)
C8 C9 1.353(3)
C8 H8 0.92(2)
C9 C10 1.362(3)
C9 H9 0.95(2)
C10 C11 1.379(3)
C10 H10 1.00(3)
C11 H11 0.945(18)
C12 C17 1.373(2)
C12 C13 1.377(2)
C12 C18 1.498(2)
C13 C14 1.389(3)
C13 H13 0.98(2)
C14 C15 1.374(3)
C14 H14 0.93(2)
C15 C16 1.350(3)
C15 H15 0.96(3)
C16 C17 1.367(3)
C16 H16 1.02(3)
C17 H17 1.026(19)
C18 H18A 0.98(2)
C18 H18B 0.994(17)

loop_
_cod_related_entry_id
_cod_related_entry_database
_cod_related_entry_code
1 ChemSpider 21176850
